data_1528893
loop_
_publ_author_name
'Steinhauser, G.'
'Karaghiosoff, K.'
'Klapoetke, T.M.'

_publ_section_title
;
 Synthesis and crystal structure of (C H3 N H3)2 [Cu (N O3)4]: a rare
 example of a tetranitratocuprate(II) with a light cation of the type M2
 [Cu (N O3)4]
;
_journal_name_full 'Zeitschrift fuer Anorganische und Allgemeine Chemie'
_journal_page_first 892
_journal_page_last 894
_journal_volume 634
_journal_year 2008
_chemical_formula_sum 'C2 H12 Cu N6 O12'
_chemical_name_systematic '(C H3 N H3)2 (Cu (N O3)4)'
_space_group_IT_number 14
_symmetry_space_group_name_Hall '-P 2ybc'
_symmetry_space_group_name_H-M 'P 1 21/c 1'
_cell_angle_alpha 90
_cell_angle_beta 104.822
_cell_angle_gamma 90
_cell_formula_units_Z 2
_cell_length_a 8.4533
_cell_length_b 8.6922
_cell_length_c 9.3943
_cell_volume 667.304
_citation_journal_id_ASTM ZAACAB
_cod_data_source_file Steinhauser_ZAACAB_2008_1481.cif
_cod_data_source_block C2H12Cu1N6O12
_cod_original_cell_volume 667.3036
_cod_original_formula_sum 'C2 H12 Cu1 N6 O12'
_cod_database_code 1528893

loop_
_symmetry_equiv_pos_as_xyz
x,y,z
-x,y+1/2,-z+1/2
-x,-y,-z
x,-y-1/2,z-1/2

loop_
_atom_site_label
_atom_site_type_symbol
_atom_site_fract_x
_atom_site_fract_y
_atom_site_fract_z
_atom_site_occupancy
_atom_site_U_iso_or_equiv
O2 O-2 0.14154 0.25831 0.52664 1 0.0
O4 O-2 0.64333 0.12867 0.65003 1 0.0
N3 N-3 0.22323 0.94781 0.83014 1 0.0
O5 O-2 0.57615 -0.0094 0.81981 1 0.0
C1 C+4 0.0452 0.9623 0.7734 1 0.0
Cu1 Cu+2 0.5 0 0.5 1 0.0
H5 H-1 -0.011 1.017 0.826 1 0.0
H4 H-1 0.022 1.008 0.696 1 0.0
H1 H+1 0.261 0.894 0.776 1 0.0
O1 O-2 0.30819 0.06412 0.56754 1 0.0
H3 H+1 0.247 0.914 0.908 1 0.0
N2 N+5 0.64573 0.10336 0.78647 1 0.0
N1 N+5 0.2588 0.19232 0.50109 1 0.0
O6 O-2 0.72246 0.19725 0.87761 1 0.0
H2 H+1 0.259 1.041 0.85 1 0.0
H6 H-1 -0.002 0.875 0.77 1 0.0
O3 O-2 0.33466 0.23971 0.41232 1 0.0
